data_7062330
loop_
_publ_author_name
'Tong, Jin'
'Zhao, Li-Rong'
'Zhang, Jin'
'Wang, Xia-Yan'
'Yu, Yan-Min'
'Yu, Shu-Yan'

_publ_section_title
;
 Heteroleptic copper(i) complexes bearing functionalized
 1H-pyrazole-bipyridine ligands: synthesis, photophysical properties,
 crystal structures, and applications in halogen sensing
;
_journal_issue 9
_journal_name_full 'New Journal of Chemistry'
_journal_page_first 4374
_journal_page_last 4385
_journal_paper_doi 10.1039/D2NJ05408F
_journal_volume 47
_journal_year 2023
_chemical_formula_moiety 'C52 H40 Cu N6 O P2, B F4, C2 H3 N'
_chemical_formula_sum 'C54 H43 B Cu F4 N7 O P2'
_chemical_formula_weight 1018.24
_space_group_crystal_system triclinic
_space_group_IT_number 2
_space_group_name_Hall '-P 1'
_space_group_name_H-M_alt 'P -1'
_atom_sites_solution_hydrogens geom
_atom_sites_solution_primary dual
_audit_creation_date 2023-01-12
_audit_creation_method
;
Olex2 1.5
(compiled 2021.12.09 svn.r5202d8cf for OlexSys, GUI svn.r6439)
;
_audit_update_record
;
2023-01-12 deposited with the CCDC.	2023-01-13 downloaded from the CCDC.
;
_cell_angle_alpha 87.336(4)
_cell_angle_beta 77.073(4)
_cell_angle_gamma 69.958(4)
_cell_formula_units_Z 2
_cell_length_a 11.5294(10)
_cell_length_b 12.5413(12)
_cell_length_c 22.969(2)
_cell_measurement_reflns_used 9904
_cell_measurement_temperature 193.00
_cell_measurement_theta_max 60.30
_cell_measurement_theta_min 3.27
_cell_volume 3039.3(5)
_computing_cell_refinement 'SAINT V8.40A (Bruker, 2019)'
_computing_data_collection 'SAINT V8.40A (Bruker, 2019)'
_computing_data_reduction 'SAINT V8.40A (Bruker, 2019)'
_computing_molecular_graphics 'Olex2 1.5 (Dolomanov et al., 2009)'
_computing_publication_material 'Olex2 1.5 (Dolomanov et al., 2009)'
_computing_structure_refinement 'SHELXL 2018/3 (Sheldrick, 2015)'
_computing_structure_solution 'SHELXT 2018/2 (Sheldrick, 2018)'
_diffrn_ambient_temperature 193.00
_diffrn_measured_fraction_theta_full 1.000
_diffrn_measured_fraction_theta_max 0.987
_diffrn_measurement_device_type 'Bruker APEX-II CCD'
_diffrn_measurement_method '\f and \w scans'
_diffrn_radiation_type GaK\a
_diffrn_radiation_wavelength 1.34139
_diffrn_reflns_av_R_equivalents 0.0746
_diffrn_reflns_av_unetI/netI 0.0658
_diffrn_reflns_Laue_measured_fraction_full 1.000
_diffrn_reflns_Laue_measured_fraction_max 0.987
_diffrn_reflns_limit_h_max 14
_diffrn_reflns_limit_h_min -14
_diffrn_reflns_limit_k_max 16
_diffrn_reflns_limit_k_min -15
_diffrn_reflns_limit_l_max 29
_diffrn_reflns_limit_l_min -26
_diffrn_reflns_number 45815
_diffrn_reflns_point_group_measured_fraction_full 1.000
_diffrn_reflns_point_group_measured_fraction_max 0.987
_diffrn_reflns_theta_full 53.594
_diffrn_reflns_theta_max 60.823
_diffrn_reflns_theta_min 1.718
_diffrn_source_current 2.86
_diffrn_source_power 0.19937059999999998
_diffrn_source_voltage 69.71
_diffrn_standards_number 0
_exptl_absorpt_coefficient_mu 2.537
_exptl_absorpt_correction_T_max 0.7519
_exptl_absorpt_correction_T_min 0.6031
_exptl_absorpt_correction_type none
_exptl_absorpt_process_details
;
SADABS-2016/2 (Bruker,2016/2) was used for absorption correction.
wR2(int) was 0.1171 before and 0.0865 after correction.
The Ratio of minimum to maximum transmission is 0.8021.
The \l/2 correction factor is Not present.
;
_exptl_crystal_colour colourless
_exptl_crystal_density_diffrn 1.113
_exptl_crystal_description block
_exptl_crystal_F_000 1048
_exptl_crystal_size_max 0.15
_exptl_crystal_size_mid 0.12
_exptl_crystal_size_min 0.10
_refine_diff_density_max 1.051
_refine_diff_density_min -0.518
_refine_diff_density_rms 0.070
_refine_ls_extinction_method none
_refine_ls_goodness_of_fit_ref 1.061
_refine_ls_hydrogen_treatment constr
_refine_ls_matrix_type full
_refine_ls_number_parameters 706
_refine_ls_number_reflns 13845
_refine_ls_number_restraints 235
_refine_ls_restrained_S_all 1.097
_refine_ls_R_factor_all 0.0822
_refine_ls_R_factor_gt 0.0624
_refine_ls_shift/su_max 0.002
_refine_ls_shift/su_mean 0.000
_refine_ls_structure_factor_coef Fsqd
_refine_ls_weighting_details 'w=1/[\s^2^(Fo^2^)+(0.1256P)^2^] where P=(Fo^2^+2Fc^2^)/3'
_refine_ls_weighting_scheme calc
_refine_ls_wR_factor_gt 0.1890
_refine_ls_wR_factor_ref 0.2031
_reflns_Friedel_coverage 0.000
_reflns_number_gt 9911
_reflns_number_total 13845
_reflns_threshold_expression 'I > 2\s(I)'
_cod_data_source_file d2nj05408f2.cif
_cod_data_source_block tj_CCDC1
_cod_database_code 7062330
_shelx_shelxl_version_number 2018/3
_shelx_space_group_comment
;
The symmetry employed for this shelxl refinement is uniquely defined
by the following loop, which should always be used as a source of
symmetry information in preference to the above space-group names.
They are only intended as comments.
;
_olex2_refinement_description
;
1. Fixed Uiso
 At 1.2 times of:
  All C(H) groups, All N(H) groups
 At 1.5 times of:
  All C(H,H,H) groups
2. Restrained distances
 B1-F2 = B1-F3 = B1-F4 = B1-F1
 1.42 with sigma of 0.02
 N7-C54
 1.14 with sigma of 0.02
 C54-N7
 1.137 with sigma of 0.01
 C54-C53
 1.456 with sigma of 0.01
 C53-N7
 2.593 with sigma of 0.02
 C55-N8
 2.593 with sigma of 0.02
 N8-C56
 1.14 with sigma of 0.02
 C56-N8
 1.137 with sigma of 0.01
 C56-C55
 1.456 with sigma of 0.01
 B2-F8 = B2-F5 = B2-F7 = B2-F6
 1.42 with sigma of 0.02
 N8-C55
 2.59 with sigma of 0.04
 N7-C53
 2.59 with sigma of 0.04
 B1-F2 \\sim B1-F3 \\sim B1-F4 \\sim B1-F1
 with sigma of 0.02
 F2-F3 \\sim F3-F4 \\sim F4-F1 \\sim F1-F2 \\sim F3-F1 \\sim F2-F4
 with sigma of 0.04
 B2-F8 \\sim B2-F5 \\sim B2-F7 \\sim B2-F6
 with sigma of 0.02
 F8-F5 \\sim F5-F7 \\sim F7-F6 \\sim F6-F8 \\sim F5-F6 \\sim F8-F7
 with sigma of 0.04
3. Rigid bond restraints
 C22, C21, C20, C19, C18
 with sigma for 1-2 distances of 0.001 and sigma for 1-3 distances of 0.002
4. Uiso/Uaniso restraints and constraints
N8 \\sim C55 \\sim C56: within 2A with sigma of 0.04 and sigma for terminal
atoms of 0.08 within 2A
N7 \\sim C53 \\sim C54: within 2A with sigma of 0.04 and sigma for terminal
atoms of 0.08 within 2A
F1 \\sim F2 \\sim F3 \\sim F4 \\sim B1: within 2A with sigma of 0.04 and sigma
for terminal atoms of 0.08 within 2A
F5 \\sim F6 \\sim F7 \\sim F8 \\sim B2: within 2A with sigma of 0.04 and sigma
for terminal atoms of 0.08 within 2A
Uanis(B2) \\sim Ueq, Uanis(F5) \\sim Ueq: with sigma of 0.001 and sigma for
terminal atoms of 0.002
5. Rigid body (RIGU) restrains
 N8, C55, C56
 with sigma for 1-2 distances of 0.004 and sigma for 1-3 distances of 0.004
 N7, C53, C54
 with sigma for 1-2 distances of 0.004 and sigma for 1-3 distances of 0.004
 F1, F2, F3, F4, B1
 with sigma for 1-2 distances of 0.004 and sigma for 1-3 distances of 0.004
 F5, F6, F7, F8, B2
 with sigma for 1-2 distances of 0.004 and sigma for 1-3 distances of 0.004
6. Others
 Sof(F5)=Sof(F6)=Sof(F7)=Sof(F8)=Sof(B2)=Sof(N8)=Sof(C55)=Sof(H55A)=Sof(H55B)=
 Sof(H55C)=Sof(C56)=1-FVAR(1)
 Sof(F1)=Sof(F2)=Sof(F3)=Sof(F4)=Sof(B1)=Sof(N7)=Sof(C53)=Sof(H53A)=Sof(H53B)=
 Sof(H53C)=Sof(C54)=FVAR(1)
7.a Aromatic/amide H refined with riding coordinates:
 N3(H3), N5(H5), C1(H1), C2(H2), C4(H4), C7(H7), C9(H9), C10(H10), C11(H11),
 C13(H13), C14(H14), C16(H16), C18(H18), C19(H19), C20(H20), C21(H21), C22(H22),
  C24(H24), C25(H25), C26(H26), C27(H27), C28(H28), C30(H30), C31(H31),
 C32(H32), C33(H33), C36(H36), C37(H37), C38(H38), C39(H39), C42(H42), C43(H43),
  C44(H44), C45(H45), C46(H46), C48(H48), C49(H49), C50(H50), C51(H51), C52(H52)
7.b Idealised Me refined as rotating group:
 C53(H53A,H53B,H53C), C55(H55A,H55B,H55C)
;
_smtbx_masks_void_probe_radius 1.2
_smtbx_masks_void_truncation_radius 1.2
_olex2_submission_special_instructions 'No special instructions were received'

loop_
_space_group_symop_operation_xyz
'x, y, z'
'-x, -y, -z'

loop_
_atom_site_label
_atom_site_type_symbol
_atom_site_fract_x
_atom_site_fract_y
_atom_site_fract_z
_atom_site_U_iso_or_equiv
_atom_site_adp_type
_atom_site_occupancy
_atom_site_site_symmetry_order
_atom_site_calc_flag
_atom_site_refinement_flags_posn
_atom_site_refinement_flags_adp
_atom_site_refinement_flags_occupancy
_atom_site_disorder_assembly
_atom_site_disorder_group
Cu1 Cu 0.47616(4) 0.71798(3) 0.71318(2) 0.04015(13) Uani 1 1 d . . . . .
P1 P 0.48663(6) 0.63270(6) 0.62642(3) 0.03838(16) Uani 1 1 d . . . . .
P2 P 0.62627(7) 0.79602(6) 0.70422(3) 0.04220(17) Uani 1 1 d . . . . .
O1 O 0.75332(17) 0.57309(15) 0.64733(8) 0.0407(4) Uani 1 1 d . . . . .
N1 N 0.4861(2) 0.59361(19) 0.77529(10) 0.0424(5) Uani 1 1 d . . . . .
N2 N 0.2961(2) 0.77799(19) 0.76446(11) 0.0444(5) Uani 1 1 d . . . . .
N3 N -0.2698(3) 0.9577(2) 0.92104(14) 0.0699(9) Uani 1 1 d . . . . .
H3 H -0.347517 1.006493 0.926233 0.084 Uiso 1 1 calc R U . . .
N4 N -0.2325(3) 0.8715(2) 0.95687(14) 0.0702(9) Uani 1 1 d . . . . .
N5 N 0.3876(3) 0.2124(2) 0.95376(14) 0.0678(9) Uani 1 1 d . . . . .
H5 H 0.337795 0.187501 0.981508 0.081 Uiso 1 1 calc R U . . .
N6 N 0.5078(3) 0.1520(3) 0.92919(16) 0.0826(11) Uani 1 1 d . . . . .
C1 C 0.2041(3) 0.8754(3) 0.75926(15) 0.0549(8) Uani 1 1 d . . . . .
H1 H 0.221881 0.924407 0.728393 0.066 Uiso 1 1 calc R U . . .
C2 C 0.0856(3) 0.9086(3) 0.79595(15) 0.0562(8) Uani 1 1 d . . . . .
H2 H 0.023849 0.978980 0.790293 0.067 Uiso 1 1 calc R U . . .
C3 C 0.0560(3) 0.8385(2) 0.84178(14) 0.0510(7) Uani 1 1 d . . . . .
C4 C 0.1517(3) 0.7369(2) 0.84720(13) 0.0466(7) Uani 1 1 d . . . . .
H4 H 0.136109 0.686498 0.877679 0.056 Uiso 1 1 calc R U . . .
C5 C 0.2694(2) 0.7089(2) 0.80847(12) 0.0411(6) Uani 1 1 d . . . . .
C6 C 0.3746(2) 0.6016(2) 0.81243(12) 0.0396(6) Uani 1 1 d . . . . .
C7 C 0.3601(3) 0.5158(2) 0.84972(12) 0.0449(6) Uani 1 1 d . . . . .
H7 H 0.279979 0.523738 0.875008 0.054 Uiso 1 1 calc R U . . .
C8 C 0.4633(3) 0.4174(2) 0.85020(13) 0.0459(6) Uani 1 1 d . . . . .
C9 C 0.5788(3) 0.4118(2) 0.81253(14) 0.0506(7) Uani 1 1 d . . . . .
H9 H 0.652104 0.346661 0.811807 0.061 Uiso 1 1 calc R U . . .
C10 C 0.5857(3) 0.5001(2) 0.77690(13) 0.0465(6) Uani 1 1 d . . . . .
H10 H 0.665212 0.495152 0.751917 0.056 Uiso 1 1 calc R U . . .
C11 C -0.1747(3) 0.9603(3) 0.87660(17) 0.0668(10) Uani 1 1 d . . . . .
H11 H -0.179340 1.014966 0.846373 0.080 Uiso 1 1 calc R U . . .
C12 C -0.0693(3) 0.8713(3) 0.88166(15) 0.0552(8) Uani 1 1 d . . . . .
C13 C -0.1108(3) 0.8185(3) 0.93237(17) 0.0678(10) Uani 1 1 d . . . . .
H13 H -0.058531 0.752296 0.947797 0.081 Uiso 1 1 calc R U . . .
C14 C 0.3528(3) 0.3152(3) 0.93084(16) 0.0626(9) Uani 1 1 d . . . . .
H14 H 0.272055 0.372698 0.941874 0.075 Uiso 1 1 calc R U . . .
C15 C 0.4547(3) 0.3235(3) 0.88825(14) 0.0530(8) Uani 1 1 d . . . . .
C16 C 0.5482(3) 0.2190(3) 0.88987(18) 0.0807(13) Uani 1 1 d . . . . .
H16 H 0.631486 0.198064 0.865594 0.097 Uiso 1 1 calc R U . . .
C17 C 0.7328(3) 0.7352(3) 0.75426(14) 0.0534(7) Uani 1 1 d . . . . .
C18 C 0.6781(4) 0.7209(4) 0.81288(16) 0.0752(10) Uani 1 1 d . U . . .
H18 H 0.588634 0.744891 0.825893 0.090 Uiso 1 1 calc R U . . .
C19 C 0.7549(6) 0.6712(5) 0.8526(2) 0.1030(15) Uani 1 1 d . U . . .
H19 H 0.717442 0.661544 0.892876 0.124 Uiso 1 1 calc R U . . .
C20 C 0.8844(6) 0.6360(5) 0.8341(2) 0.1149(18) Uani 1 1 d . U . . .
H20 H 0.935906 0.602807 0.861665 0.138 Uiso 1 1 calc R U . . .
C21 C 0.9395(5) 0.6486(5) 0.7762(2) 0.1018(15) Uani 1 1 d . U . . .
H21 H 1.029065 0.623127 0.763217 0.122 Uiso 1 1 calc R U . . .
C22 C 0.8634(4) 0.6986(4) 0.73703(18) 0.0725(10) Uani 1 1 d . U . . .
H22 H 0.901793 0.708172 0.696940 0.087 Uiso 1 1 calc R U . . .
C23 C 0.5885(4) 0.9482(3) 0.71306(15) 0.0595(8) Uani 1 1 d . . . . .
C24 C 0.6711(5) 0.9954(4) 0.7292(2) 0.0896(14) Uani 1 1 d . . . . .
H24 H 0.747544 0.947076 0.738898 0.108 Uiso 1 1 calc R U . . .
C25 C 0.6420(8) 1.1115(5) 0.7313(3) 0.122(2) Uani 1 1 d . . . . .
H25 H 0.699170 1.143446 0.741131 0.146 Uiso 1 1 calc R U . . .
C26 C 0.5302(9) 1.1802(5) 0.7189(3) 0.130(3) Uani 1 1 d . . . . .
H26 H 0.510227 1.260193 0.720888 0.156 Uiso 1 1 calc R U . . .
C27 C 0.4458(6) 1.1374(4) 0.7037(2) 0.1013(17) Uani 1 1 d . . . . .
H27 H 0.367999 1.186767 0.695800 0.122 Uiso 1 1 calc R U . . .
C28 C 0.4768(4) 1.0197(3) 0.70012(18) 0.0752(11) Uani 1 1 d . . . . .
H28 H 0.420464 0.988523 0.688685 0.090 Uiso 1 1 calc R U . . .
C29 C 0.7302(2) 0.7657(2) 0.62970(12) 0.0405(6) Uani 1 1 d . . . . .
C30 C 0.7543(3) 0.8480(3) 0.59151(14) 0.0499(7) Uani 1 1 d . . . . .
H30 H 0.721972 0.925250 0.605076 0.060 Uiso 1 1 calc R U . . .
C31 C 0.8253(3) 0.8188(3) 0.53359(14) 0.0560(8) Uani 1 1 d . . . . .
H31 H 0.841814 0.876062 0.507982 0.067 Uiso 1 1 calc R U . . .
C32 C 0.8716(3) 0.7083(3) 0.51308(14) 0.0547(7) Uani 1 1 d . . . . .
H32 H 0.919294 0.689320 0.473218 0.066 Uiso 1 1 calc R U . . .
C33 C 0.8494(3) 0.6239(3) 0.55017(13) 0.0474(7) Uani 1 1 d . . . . .
H33 H 0.881854 0.546973 0.536172 0.057 Uiso 1 1 calc R U . . .
C34 C 0.7792(2) 0.6534(2) 0.60792(12) 0.0386(5) Uani 1 1 d . . . . .
C35 C 0.7340(2) 0.4827(2) 0.62304(12) 0.0400(5) Uani 1 1 d . . . . .
C36 C 0.8305(3) 0.3777(2) 0.61695(15) 0.0506(7) Uani 1 1 d . . . . .
H36 H 0.907475 0.369180 0.628266 0.061 Uiso 1 1 calc R U . . .
C37 C 0.8124(3) 0.2867(3) 0.59429(17) 0.0591(8) Uani 1 1 d . . . . .
H37 H 0.877799 0.214715 0.589827 0.071 Uiso 1 1 calc R U . . .
C38 C 0.7014(3) 0.2979(3) 0.57796(16) 0.0565(8) Uani 1 1 d . . . . .
H38 H 0.690772 0.234511 0.561689 0.068 Uiso 1 1 calc R U . . .
C39 C 0.6047(3) 0.4028(2) 0.58540(14) 0.0492(7) Uani 1 1 d . . . . .
H39 H 0.527588 0.409772 0.574620 0.059 Uiso 1 1 calc R U . . .
C40 C 0.6180(2) 0.4981(2) 0.60830(12) 0.0393(5) Uani 1 1 d . . . . .
C41 C 0.3504(3) 0.5895(2) 0.62446(15) 0.0468(6) Uani 1 1 d . . . . .
C42 C 0.3171(3) 0.5198(3) 0.66890(17) 0.0580(8) Uani 1 1 d . . . . .
H42 H 0.364029 0.495861 0.699132 0.070 Uiso 1 1 calc R U . . .
C43 C 0.2145(4) 0.4851(3) 0.6690(2) 0.0751(11) Uani 1 1 d . . . . .
H43 H 0.192425 0.436538 0.699067 0.090 Uiso 1 1 calc R U . . .
C44 C 0.1449(4) 0.5204(4) 0.6259(2) 0.0808(12) Uani 1 1 d . . . . .
H44 H 0.074619 0.496908 0.626338 0.097 Uiso 1 1 calc R U . . .
C45 C 0.1774(3) 0.5897(3) 0.5823(2) 0.0751(11) Uani 1 1 d . . . . .
H45 H 0.129553 0.613939 0.552462 0.090 Uiso 1 1 calc R U . . .
C46 C 0.2802(3) 0.6251(3) 0.58134(18) 0.0609(8) Uani 1 1 d . . . . .
H46 H 0.301757 0.673578 0.551058 0.073 Uiso 1 1 calc R U . . .
C47 C 0.4982(3) 0.7181(2) 0.56063(13) 0.0415(6) Uani 1 1 d . . . . .
C48 C 0.4185(3) 0.8321(2) 0.56778(16) 0.0515(7) Uani 1 1 d . . . . .
H48 H 0.364820 0.861180 0.605520 0.062 Uiso 1 1 calc R U . . .
C49 C 0.4192(4) 0.9016(3) 0.51916(17) 0.0604(8) Uani 1 1 d . . . . .
H49 H 0.363798 0.978335 0.523447 0.072 Uiso 1 1 calc R U . . .
C50 C 0.4984(4) 0.8614(3) 0.46521(17) 0.0655(10) Uani 1 1 d . . . . .
H50 H 0.497918 0.910090 0.432270 0.079 Uiso 1 1 calc R U . . .
C51 C 0.5794(4) 0.7498(3) 0.45832(15) 0.0592(8) Uani 1 1 d . . . . .
H51 H 0.636305 0.722561 0.421027 0.071 Uiso 1 1 calc R U . . .
C52 C 0.5775(3) 0.6778(3) 0.50585(13) 0.0469(6) Uani 1 1 d . . . . .
H52 H 0.631019 0.600539 0.500710 0.056 Uiso 1 1 calc R U . . .
F1 F 0.0240(8) 1.1366(7) 0.6921(4) 0.156(3) Uani 0.515(3) 1 d D U P A 1
F2 F 0.1317(7) 1.2571(5) 0.6581(4) 0.138(3) Uani 0.515(3) 1 d D U P A 1
F3 F 0.1000(11) 1.1477(9) 0.6034(4) 0.173(4) Uani 0.515(3) 1 d D U P A 1
F4 F 0.2357(7) 1.0666(6) 0.6513(5) 0.155(3) Uani 0.515(3) 1 d D U P A 1
B1 B 0.1289(7) 1.1544(6) 0.6588(4) 0.069(2) Uani 0.515(3) 1 d D U P A 1
F5 F -0.0692(12) 0.4723(11) 1.0427(5) 0.146(3) Uani 0.485(3) 1 d D U P A 2
F6 F 0.1088(7) 0.4522(8) 1.0263(4) 0.195(5) Uani 0.485(3) 1 d D U P A 2
F7 F 0.030(2) 0.5454(11) 0.9572(6) 0.267(10) Uani 0.485(3) 1 d D U P A 2
F8 F -0.0373(7) 0.6338(6) 1.0413(3) 0.136(3) Uani 0.485(3) 1 d D U P A 2
B2 B 0.0068(10) 0.5314(8) 1.0158(5) 0.101(3) Uani 0.485(3) 1 d D U P A 2
N7 N 0.0624(12) 0.9471(10) 0.5086(5) 0.137(4) Uani 0.515(3) 1 d D U P A 1
C53 C 0.0382(15) 0.9077(13) 0.6219(6) 0.099(4) Uani 0.515(3) 1 d D U P A 1
H53A H 0.007935 0.843350 0.630711 0.148 Uiso 0.515(3) 1 calc R U P A 1
H53B H -0.022063 0.974745 0.645612 0.148 Uiso 0.515(3) 1 calc R U P A 1
H53C H 0.121095 0.889082 0.631832 0.148 Uiso 0.515(3) 1 calc R U P A 1
C54 C 0.0496(11) 0.9313(9) 0.5587(5) 0.102(3) Uani 0.515(3) 1 d D U P A 1
N8 N 0.1474(17) 1.0767(13) 0.6281(7) 0.146(5) Uani 0.485(3) 1 d D U P A 2
C55 C 0.010(2) 0.9501(18) 0.6268(12) 0.167(10) Uani 0.485(3) 1 d D U P A 2
H55A H 0.062980 0.883113 0.601136 0.251 Uiso 0.485(3) 1 calc R U P A 2
H55B H -0.064450 0.991144 0.610820 0.251 Uiso 0.485(3) 1 calc R U P A 2
H55C H -0.016917 0.926281 0.667325 0.251 Uiso 0.485(3) 1 calc R U P A 2
C56 C 0.0828(12) 1.0244(15) 0.6286(7) 0.123(5) Uani 0.485(3) 1 d D U P A 2

loop_
_atom_site_aniso_label
_atom_site_aniso_U_11
_atom_site_aniso_U_22
_atom_site_aniso_U_33
_atom_site_aniso_U_23
_atom_site_aniso_U_13
_atom_site_aniso_U_12
Cu1 0.0309(2) 0.0404(2) 0.0419(2) 0.00929(16) 0.00078(16) -0.00965(16)
P1 0.0291(3) 0.0372(3) 0.0464(4) 0.0072(3) -0.0059(3) -0.0104(3)
P2 0.0401(4) 0.0435(4) 0.0413(4) 0.0035(3) -0.0025(3) -0.0164(3)
O1 0.0366(10) 0.0435(10) 0.0423(10) 0.0057(8) -0.0065(8) -0.0160(8)
N1 0.0309(11) 0.0413(11) 0.0450(12) 0.0117(9) -0.0008(9) -0.0061(9)
N2 0.0333(11) 0.0389(11) 0.0478(13) 0.0156(9) 0.0011(9) -0.0038(9)
N3 0.0361(13) 0.0505(15) 0.085(2) 0.0314(14) 0.0164(13) 0.0111(11)
N4 0.0416(14) 0.0552(16) 0.078(2) 0.0326(14) 0.0166(13) 0.0054(12)
N5 0.0408(14) 0.0550(15) 0.0739(18) 0.0299(13) 0.0156(13) 0.0047(12)
N6 0.0443(15) 0.0557(16) 0.102(2) 0.0415(16) 0.0200(15) 0.0127(13)
C1 0.0403(15) 0.0453(15) 0.0616(18) 0.0230(13) 0.0034(13) -0.0047(12)
C2 0.0372(15) 0.0405(14) 0.0649(19) 0.0202(13) 0.0093(13) 0.0039(12)
C3 0.0353(14) 0.0434(14) 0.0570(17) 0.0163(12) 0.0046(12) -0.0029(12)
C4 0.0343(14) 0.0412(14) 0.0497(16) 0.0172(12) 0.0037(12) -0.0049(11)
C5 0.0292(12) 0.0378(13) 0.0470(15) 0.0134(11) -0.0001(11) -0.0062(10)
C6 0.0290(12) 0.0368(12) 0.0430(14) 0.0092(10) -0.0011(10) -0.0039(10)
C7 0.0317(13) 0.0442(14) 0.0438(14) 0.0127(11) 0.0049(11) -0.0040(11)
C8 0.0358(14) 0.0410(14) 0.0458(15) 0.0142(11) 0.0017(11) -0.0026(11)
C9 0.0312(13) 0.0444(15) 0.0557(17) 0.0151(12) 0.0027(12) 0.0035(11)
C10 0.0287(13) 0.0498(15) 0.0475(15) 0.0142(12) 0.0015(11) -0.0042(11)
C11 0.0422(17) 0.0543(18) 0.073(2) 0.0298(16) 0.0128(15) 0.0027(14)
C12 0.0354(15) 0.0440(15) 0.0645(19) 0.0201(13) 0.0074(13) -0.0003(12)
C13 0.0405(16) 0.0512(17) 0.077(2) 0.0310(16) 0.0144(15) 0.0075(14)
C14 0.0378(16) 0.0467(16) 0.072(2) 0.0261(15) 0.0098(14) 0.0078(13)
C15 0.0365(14) 0.0460(15) 0.0540(17) 0.0213(13) 0.0051(12) 0.0021(12)
C16 0.0462(18) 0.060(2) 0.087(3) 0.0368(18) 0.0264(17) 0.0133(16)
C17 0.0598(19) 0.0594(18) 0.0478(16) 0.0068(13) -0.0150(14) -0.0277(15)
C18 0.087(2) 0.104(3) 0.0502(19) 0.0134(18) -0.0198(18) -0.051(2)
C19 0.128(3) 0.147(5) 0.062(2) 0.037(3) -0.044(2) -0.072(4)
C20 0.121(3) 0.151(5) 0.085(2) 0.021(3) -0.064(3) -0.038(4)
C21 0.079(3) 0.132(4) 0.087(2) -0.006(3) -0.0406(18) -0.011(3)
C22 0.054(2) 0.102(3) 0.0590(18) -0.0051(18) -0.0152(16) -0.022(2)
C23 0.071(2) 0.0499(17) 0.0529(18) -0.0014(14) 0.0006(16) -0.0228(16)
C24 0.124(4) 0.068(2) 0.093(3) -0.003(2) -0.023(3) -0.054(3)
C25 0.184(7) 0.074(3) 0.127(5) -0.009(3) -0.035(5) -0.067(4)
C26 0.236(9) 0.053(3) 0.092(4) -0.001(2) -0.009(4) -0.055(4)
C27 0.120(4) 0.055(2) 0.094(3) 0.001(2) 0.007(3) -0.004(3)
C28 0.083(3) 0.055(2) 0.071(2) 0.0051(17) 0.003(2) -0.0138(19)
C29 0.0319(13) 0.0473(14) 0.0436(14) 0.0071(11) -0.0061(11) -0.0171(11)
C30 0.0452(16) 0.0542(16) 0.0527(17) 0.0094(13) -0.0047(13) -0.0249(14)
C31 0.0526(18) 0.070(2) 0.0493(17) 0.0162(15) -0.0049(14) -0.0312(16)
C32 0.0450(16) 0.077(2) 0.0429(15) 0.0051(14) 0.0017(13) -0.0301(16)
C33 0.0308(13) 0.0615(17) 0.0484(16) -0.0028(13) -0.0001(11) -0.0187(13)
C34 0.0290(12) 0.0480(14) 0.0406(13) 0.0065(11) -0.0064(10) -0.0167(11)
C35 0.0331(13) 0.0396(13) 0.0452(14) 0.0066(11) -0.0068(11) -0.0117(11)
C36 0.0344(14) 0.0451(15) 0.0663(19) 0.0062(13) -0.0107(13) -0.0067(12)
C37 0.0485(18) 0.0369(14) 0.081(2) 0.0067(14) -0.0111(16) -0.0036(13)
C38 0.0572(19) 0.0390(15) 0.073(2) 0.0034(14) -0.0134(16) -0.0167(14)
C39 0.0439(16) 0.0424(14) 0.0623(18) 0.0025(13) -0.0139(14) -0.0147(12)
C40 0.0329(13) 0.0394(13) 0.0436(14) 0.0089(11) -0.0068(11) -0.0119(10)
C41 0.0299(13) 0.0408(14) 0.0655(18) 0.0055(12) -0.0070(12) -0.0097(11)
C42 0.0460(17) 0.0559(18) 0.073(2) 0.0076(15) -0.0039(15) -0.0248(15)
C43 0.055(2) 0.066(2) 0.101(3) 0.004(2) 0.008(2) -0.0321(18)
C44 0.046(2) 0.081(3) 0.122(4) -0.003(2) -0.011(2) -0.033(2)
C45 0.0455(19) 0.075(2) 0.114(3) -0.003(2) -0.031(2) -0.0225(18)
C46 0.0419(17) 0.0594(19) 0.086(2) 0.0039(17) -0.0205(16) -0.0197(15)
C47 0.0349(13) 0.0417(13) 0.0509(15) 0.0092(11) -0.0133(12) -0.0153(11)
C48 0.0468(16) 0.0430(15) 0.0668(19) 0.0102(13) -0.0167(14) -0.0164(13)
C49 0.067(2) 0.0437(16) 0.078(2) 0.0166(15) -0.0309(19) -0.0204(15)
C50 0.090(3) 0.062(2) 0.065(2) 0.0289(17) -0.034(2) -0.044(2)
C51 0.070(2) 0.068(2) 0.0490(17) 0.0115(15) -0.0131(16) -0.0375(18)
C52 0.0422(15) 0.0489(15) 0.0511(16) 0.0059(12) -0.0094(12) -0.0188(13)
F1 0.152(6) 0.136(6) 0.155(6) -0.025(5) 0.060(5) -0.070(5)
F2 0.141(6) 0.065(3) 0.194(7) 0.011(4) -0.011(5) -0.037(3)
F3 0.227(10) 0.176(8) 0.128(5) 0.046(5) -0.077(6) -0.064(7)
F4 0.096(5) 0.097(4) 0.252(10) 0.030(5) -0.055(5) 0.001(3)
B1 0.066(5) 0.050(4) 0.076(5) 0.014(4) -0.003(4) -0.011(3)
F5 0.145(3) 0.146(3) 0.146(4) 0.0053(10) -0.0320(12) -0.0481(15)
F6 0.110(5) 0.193(8) 0.130(6) 0.077(5) 0.055(4) 0.080(5)
F7 0.42(2) 0.127(8) 0.138(6) 0.068(6) -0.051(10) 0.034(11)
F8 0.114(5) 0.105(4) 0.139(6) -0.005(4) 0.024(4) -0.006(4)
B2 0.101(3) 0.101(3) 0.101(3) 0.0036(10) -0.0233(12) -0.0331(14)
N7 0.166(11) 0.147(9) 0.137(7) -0.016(8) -0.016(8) -0.108(8)
C53 0.071(6) 0.091(9) 0.130(8) -0.009(7) -0.008(6) -0.029(7)
C54 0.099(7) 0.094(6) 0.133(7) -0.008(7) -0.013(7) -0.066(6)
N8 0.157(14) 0.140(11) 0.132(10) 0.046(9) -0.060(11) -0.028(9)
C55 0.17(2) 0.15(2) 0.19(2) 0.073(16) -0.069(17) -0.048(15)
C56 0.071(8) 0.158(14) 0.101(8) 0.025(9) -0.009(7) -0.001(6)

loop_
_atom_type_symbol
_atom_type_description
_atom_type_scat_dispersion_real
_atom_type_scat_dispersion_imag
_atom_type_scat_source
C C 0.0137 0.0067 'International Tables Vol C Tables 4.2.6.8 and 6.1.1.4'
H H 0.0000 0.0000 'International Tables Vol C Tables 4.2.6.8 and 6.1.1.4'
B B 0.0070 0.0029 'International Tables Vol C Tables 4.2.6.8 and 6.1.1.4'
Cu Cu -2.7974 3.6876 'International Tables Vol C Tables 4.2.6.8 and 6.1.1.4'
F F 0.0583 0.0400 'International Tables Vol C Tables 4.2.6.8 and 6.1.1.4'
N N 0.0241 0.0134 'International Tables Vol C Tables 4.2.6.8 and 6.1.1.4'
O O 0.0389 0.0241 'International Tables Vol C Tables 4.2.6.8 and 6.1.1.4'
P P 0.2543 0.3332 'International Tables Vol C Tables 4.2.6.8 and 6.1.1.4'

loop_
_geom_angle_atom_site_label_1
_geom_angle_atom_site_label_2
_geom_angle_atom_site_label_3
_geom_angle
_geom_angle_site_symmetry_1
_geom_angle_site_symmetry_3
_geom_angle_publ_flag
P2 Cu1 P1 111.82(3) . . ?
N1 Cu1 P1 105.01(7) . . ?
N1 Cu1 P2 114.23(7) . . ?
N2 Cu1 P1 112.63(8) . . ?
N2 Cu1 P2 127.08(8) . . ?
N2 Cu1 N1 79.86(9) . . ?
C40 P1 Cu1 113.97(9) . . ?
C40 P1 C41 101.53(12) . . ?
C41 P1 Cu1 115.37(10) . . ?
C47 P1 Cu1 115.21(9) . . ?
C47 P1 C40 106.14(13) . . ?
C47 P1 C41 103.08(13) . . ?
C17 P2 Cu1 112.42(11) . . ?
C17 P2 C29 103.91(14) . . ?
C23 P2 Cu1 121.99(13) . . ?
C23 P2 C17 104.01(16) . . ?
C23 P2 C29 101.99(14) . . ?
C29 P2 Cu1 110.65(9) . . ?
C34 O1 C35 116.7(2) . . ?
C6 N1 Cu1 114.75(17) . . ?
C10 N1 Cu1 126.64(19) . . ?
C10 N1 C6 117.9(2) . . ?
C1 N2 Cu1 127.83(19) . . ?
C1 N2 C5 117.5(2) . . ?
C5 N2 Cu1 114.63(17) . . ?
N4 N3 H3 124.3 . . ?
C11 N3 H3 124.3 . . ?
C11 N3 N4 111.4(3) . . ?
C13 N4 N3 104.6(3) . . ?
N6 N5 H5 124.4 . . ?
C14 N5 H5 124.4 . . ?
C14 N5 N6 111.3(3) . . ?
C16 N6 N5 105.4(3) . . ?
N2 C1 H1 118.2 . . ?
N2 C1 C2 123.7(3) . . ?
C2 C1 H1 118.2 . . ?
C1 C2 H2 120.1 . . ?
C1 C2 C3 119.7(3) . . ?
C3 C2 H2 120.1 . . ?
C2 C3 C12 121.1(3) . . ?
C4 C3 C2 116.7(3) . . ?
C4 C3 C12 122.2(3) . . ?
C3 C4 H4 119.8 . . ?
C5 C4 C3 120.5(2) . . ?
C5 C4 H4 119.8 . . ?
N2 C5 C4 121.9(2) . . ?
N2 C5 C6 115.5(2) . . ?
C4 C5 C6 122.5(2) . . ?
N1 C6 C5 114.5(2) . . ?
N1 C6 C7 122.2(2) . . ?
C7 C6 C5 123.3(2) . . ?
C6 C7 H7 120.2 . . ?
C6 C7 C8 119.7(2) . . ?
C8 C7 H7 120.2 . . ?
C7 C8 C9 117.3(2) . . ?
C7 C8 C15 122.6(3) . . ?
C9 C8 C15 120.1(2) . . ?
C8 C9 H9 120.2 . . ?
C10 C9 C8 119.5(2) . . ?
C10 C9 H9 120.2 . . ?
N1 C10 C9 123.3(3) . . ?
N1 C10 H10 118.4 . . ?
C9 C10 H10 118.4 . . ?
N3 C11 H11 125.7 . . ?
N3 C11 C12 108.5(3) . . ?
C12 C11 H11 125.7 . . ?
C11 C12 C3 127.7(3) . . ?
C11 C12 C13 103.5(3) . . ?
C13 C12 C3 128.7(3) . . ?
N4 C13 C12 111.9(3) . . ?
N4 C13 H13 124.0 . . ?
C12 C13 H13 124.0 . . ?
N5 C14 H14 126.0 . . ?
N5 C14 C15 108.0(3) . . ?
C15 C14 H14 126.0 . . ?
C14 C15 C8 129.0(3) . . ?
C14 C15 C16 103.2(3) . . ?
C16 C15 C8 127.7(3) . . ?
N6 C16 C15 112.0(3) . . ?
N6 C16 H16 124.0 . . ?
C15 C16 H16 124.0 . . ?
C18 C17 P2 117.1(3) . . ?
C22 C17 P2 124.5(3) . . ?
C22 C17 C18 118.3(3) . . ?
C17 C18 H18 120.1 . . ?
C17 C18 C19 119.7(4) . . ?
C19 C18 H18 120.1 . . ?
C18 C19 H19 119.8 . . ?
C20 C19 C18 120.4(5) . . ?
C20 C19 H19 119.8 . . ?
C19 C20 H20 119.8 . . ?
C21 C20 C19 120.4(4) . . ?
C21 C20 H20 119.8 . . ?
C20 C21 H21 120.5 . . ?
C20 C21 C22 119.1(5) . . ?
C22 C21 H21 120.5 . . ?
C17 C22 H22 119.0 . . ?
C21 C22 C17 122.0(4) . . ?
C21 C22 H22 119.0 . . ?
C24 C23 P2 122.6(3) . . ?
C28 C23 P2 118.3(3) . . ?
C28 C23 C24 119.0(4) . . ?
C23 C24 H24 119.8 . . ?
C25 C24 C23 120.4(5) . . ?
C25 C24 H24 119.8 . . ?
C24 C25 H25 120.3 . . ?
C26 C25 C24 119.3(6) . . ?
C26 C25 H25 120.3 . . ?
C25 C26 H26 118.9 . . ?
C25 C26 C27 122.1(5) . . ?
C27 C26 H26 118.9 . . ?
C26 C27 H27 120.7 . . ?
C26 C27 C28 118.5(5) . . ?
C28 C27 H27 120.7 . . ?
C23 C28 C27 120.6(5) . . ?
C23 C28 H28 119.7 . . ?
C27 C28 H28 119.7 . . ?
C30 C29 P2 124.2(2) . . ?
C30 C29 C34 117.8(3) . . ?
C34 C29 P2 117.8(2) . . ?
C29 C30 H30 119.7 . . ?
C29 C30 C31 120.6(3) . . ?
C31 C30 H30 119.7 . . ?
C30 C31 H31 119.7 . . ?
C32 C31 C30 120.6(3) . . ?
C32 C31 H31 119.7 . . ?
C31 C32 H32 119.9 . . ?
C31 C32 C33 120.3(3) . . ?
C33 C32 H32 119.9 . . ?
C32 C33 H33 120.5 . . ?
C34 C33 C32 118.9(3) . . ?
C34 C33 H33 120.5 . . ?
O1 C34 C29 116.3(2) . . ?
C33 C34 O1 121.8(3) . . ?
C33 C34 C29 121.8(3) . . ?
O1 C35 C40 119.9(2) . . ?
C36 C35 O1 117.7(2) . . ?
C36 C35 C40 122.3(3) . . ?
C35 C36 H36 120.6 . . ?
C37 C36 C35 118.7(3) . . ?
C37 C36 H36 120.6 . . ?
C36 C37 H37 119.4 . . ?
C38 C37 C36 121.2(3) . . ?
C38 C37 H37 119.4 . . ?
C37 C38 H38 120.2 . . ?
C37 C38 C39 119.5(3) . . ?
C39 C38 H38 120.2 . . ?
C38 C39 H39 119.2 . . ?
C38 C39 C40 121.7(3) . . ?
C40 C39 H39 119.2 . . ?
C35 C40 P1 120.6(2) . . ?
C39 C40 P1 122.5(2) . . ?
C39 C40 C35 116.5(2) . . ?
C42 C41 P1 117.9(2) . . ?
C46 C41 P1 122.5(2) . . ?
C46 C41 C42 119.6(3) . . ?
C41 C42 H42 120.2 . . ?
C41 C42 C43 119.7(4) . . ?
C43 C42 H42 120.2 . . ?
C42 C43 H43 119.7 . . ?
C44 C43 C42 120.7(4) . . ?
C44 C43 H43 119.7 . . ?
C43 C44 H44 120.2 . . ?
C45 C44 C43 119.5(3) . . ?
C45 C44 H44 120.2 . . ?
C44 C45 H45 119.7 . . ?
C44 C45 C46 120.7(4) . . ?
C46 C45 H45 119.7 . . ?
C41 C46 C45 119.9(4) . . ?
C41 C46 H46 120.1 . . ?
C45 C46 H46 120.1 . . ?
C48 C47 P1 115.8(2) . . ?
C52 C47 P1 124.6(2) . . ?
C52 C47 C48 119.6(3) . . ?
C47 C48 H48 120.4 . . ?
C49 C48 C47 119.2(3) . . ?
C49 C48 H48 120.4 . . ?
C48 C49 H49 119.6 . . ?
C50 C49 C48 120.8(3) . . ?
C50 C49 H49 119.6 . . ?
C49 C50 H50 119.9 . . ?
C49 C50 C51 120.2(3) . . ?
C51 C50 H50 119.9 . . ?
C50 C51 H51 120.1 . . ?
C50 C51 C52 119.9(3) . . ?
C52 C51 H51 120.1 . . ?
C47 C52 C51 120.2(3) . . ?
C47 C52 H52 119.9 . . ?
C51 C52 H52 119.9 . . ?
F1 B1 F3 95.8(8) . . ?
F2 B1 F1 117.6(7) . . ?
F2 B1 F3 100.5(7) . . ?
F2 B1 F4 120.0(8) . . ?
F4 B1 F1 116.1(7) . . ?
F4 B1 F3 98.8(8) . . ?
F7 F5 B2 68(3) 2_567 . ?
F5 F7 B2 86(3) 2_567 . ?
B2 F7 B2 53.4(10) 2_567 . ?
F6 B2 F5 92.1(9) . . ?
F6 B2 F7 105.9(9) . . ?
F6 B2 F8 122.3(10) . . ?
F7 B2 F5 18.3(11) 2_567 . ?
F7 B2 F5 122.2(13) . . ?
F7 B2 F6 73.8(10) 2_567 . ?
F7 B2 F7 126.6(10) 2_567 . ?
F7 B2 F8 118.3(13) 2_567 . ?
F8 B2 F5 108.4(9) . . ?
F8 B2 F7 106.7(10) . . ?
B2 B2 F5 64.9(12) 2_567 . ?
B2 B2 F6 90.5(12) 2_567 . ?
B2 B2 F7 60.6(13) 2_567 . ?
B2 B2 F8 147.2(15) 2_567 . ?
C54 N7 N7 112.9(15) . 2_576 ?
H53A C53 H53B 109.5 . . ?
H53A C53 H53C 109.5 . . ?
H53B C53 H53C 109.5 . . ?
C54 C53 H53A 109.5 . . ?
C54 C53 H53B 109.5 . . ?
C54 C53 H53C 109.5 . . ?
N7 C54 C53 177.7(16) . . ?
H55A C55 H55B 109.5 . . ?
H55A C55 H55C 109.5 . . ?
H55B C55 H55C 109.5 . . ?
C56 C55 H55A 109.5 . . ?
C56 C55 H55B 109.5 . . ?
C56 C55 H55C 109.5 . . ?
N8 C56 C55 175(2) . . ?

loop_
_geom_bond_atom_site_label_1
_geom_bond_atom_site_label_2
_geom_bond_distance
_geom_bond_site_symmetry_2
_geom_bond_publ_flag
Cu1 P1 2.2653(8) . ?
Cu1 P2 2.2312(8) . ?
Cu1 N1 2.055(2) . ?
Cu1 N2 2.045(2) . ?
P1 C40 1.830(3) . ?
P1 C41 1.839(3) . ?
P1 C47 1.818(3) . ?
P2 C17 1.822(3) . ?
P2 C23 1.816(3) . ?
P2 C29 1.828(3) . ?
O1 C34 1.387(3) . ?
O1 C35 1.391(3) . ?
N1 C6 1.349(3) . ?
N1 C10 1.337(3) . ?
N2 C1 1.337(4) . ?
N2 C5 1.353(3) . ?
N3 H3 0.8800 . ?
N3 N4 1.337(4) . ?
N3 C11 1.329(4) . ?
N4 C13 1.330(4) . ?
N5 H5 0.8800 . ?
N5 N6 1.335(4) . ?
N5 C14 1.333(4) . ?
N6 C16 1.322(4) . ?
C1 H1 0.9500 . ?
C1 C2 1.370(4) . ?
C2 H2 0.9500 . ?
C2 C3 1.399(4) . ?
C3 C4 1.392(4) . ?
C3 C12 1.460(4) . ?
C4 H4 0.9500 . ?
C4 C5 1.385(4) . ?
C5 C6 1.486(3) . ?
C6 C7 1.376(4) . ?
C7 H7 0.9500 . ?
C7 C8 1.392(4) . ?
C8 C9 1.398(4) . ?
C8 C15 1.452(4) . ?
C9 H9 0.9500 . ?
C9 C10 1.361(4) . ?
C10 H10 0.9500 . ?
C11 H11 0.9500 . ?
C11 C12 1.363(4) . ?
C12 C13 1.386(4) . ?
C13 H13 0.9500 . ?
C14 H14 0.9500 . ?
C14 C15 1.381(4) . ?
C15 C16 1.388(4) . ?
C16 H16 0.9500 . ?
C17 C18 1.385(5) . ?
C17 C22 1.382(5) . ?
C18 H18 0.9500 . ?
C18 C19 1.391(6) . ?
C19 H19 0.9500 . ?
C19 C20 1.374(8) . ?
C20 H20 0.9500 . ?
C20 C21 1.366(8) . ?
C21 H21 0.9500 . ?
C21 C22 1.378(6) . ?
C22 H22 0.9500 . ?
C23 C24 1.400(6) . ?
C23 C28 1.381(6) . ?
C24 H24 0.9500 . ?
C24 C25 1.379(7) . ?
C25 H25 0.9500 . ?
C25 C26 1.365(10) . ?
C26 H26 0.9500 . ?
C26 C27 1.373(9) . ?
C27 H27 0.9500 . ?
C27 C28 1.397(6) . ?
C28 H28 0.9500 . ?
C29 C30 1.384(4) . ?
C29 C34 1.394(4) . ?
C30 H30 0.9500 . ?
C30 C31 1.388(4) . ?
C31 H31 0.9500 . ?
C31 C32 1.367(5) . ?
C32 H32 0.9500 . ?
C32 C33 1.384(4) . ?
C33 H33 0.9500 . ?
C33 C34 1.382(4) . ?
C35 C36 1.390(4) . ?
C35 C40 1.400(4) . ?
C36 H36 0.9500 . ?
C36 C37 1.373(4) . ?
C37 H37 0.9500 . ?
C37 C38 1.372(5) . ?
C38 H38 0.9500 . ?
C38 C39 1.390(4) . ?
C39 H39 0.9500 . ?
C39 C40 1.396(4) . ?
C41 C42 1.387(4) . ?
C41 C46 1.380(4) . ?
C42 H42 0.9500 . ?
C42 C43 1.393(5) . ?
C43 H43 0.9500 . ?
C43 C44 1.376(6) . ?
C44 H44 0.9500 . ?
C44 C45 1.367(6) . ?
C45 H45 0.9500 . ?
C45 C46 1.397(5) . ?
C46 H46 0.9500 . ?
C47 C48 1.403(4) . ?
C47 C52 1.379(4) . ?
C48 H48 0.9500 . ?
C48 C49 1.385(5) . ?
C49 H49 0.9500 . ?
C49 C50 1.364(6) . ?
C50 H50 0.9500 . ?
C50 C51 1.384(5) . ?
C51 H51 0.9500 . ?
C51 C52 1.385(4) . ?
C52 H52 0.9500 . ?
F1 B1 1.362(8) . ?
F2 B1 1.299(8) . ?
F3 B1 1.397(9) . ?
F4 B1 1.323(8) . ?
F5 F7 0.43(3) 2_567 ?
F5 B2 1.369(19) 2_567 ?
F5 B2 1.364(10) . ?
F6 F7 1.55(2) 2_567 ?
F6 B2 1.767(17) 2_567 ?
F6 B2 1.317(10) . ?
F7 B2 1.27(2) 2_567 ?
F7 B2 1.326(10) . ?
F8 B2 1.319(9) . ?
B2 B2 1.17(2) 2_567 ?
N7 N7 1.70(3) 2_576 ?
N7 C54 1.144(7) . ?
C53 H53A 0.9800 . ?
C53 H53B 0.9800 . ?
C53 H53C 0.9800 . ?
C53 C54 1.453(9) . ?
N8 C56 1.147(8) . ?
C55 H55A 0.9800 . ?
C55 H55B 0.9800 . ?
C55 H55C 0.9800 . ?
C55 C56 1.457(9) . ?

loop_
_geom_torsion_atom_site_label_1
_geom_torsion_atom_site_label_2
_geom_torsion_atom_site_label_3
_geom_torsion_atom_site_label_4
_geom_torsion
_geom_torsion_site_symmetry_1
_geom_torsion_site_symmetry_2
_geom_torsion_site_symmetry_3
_geom_torsion_site_symmetry_4
_geom_torsion_publ_flag
Cu1 P1 C40 C35 -34.9(2) . . . . ?
Cu1 P1 C40 C39 138.2(2) . . . . ?
Cu1 P1 C41 C42 -54.9(3) . . . . ?
Cu1 P1 C41 C46 124.1(3) . . . . ?
Cu1 P1 C47 C48 -43.1(2) . . . . ?
Cu1 P1 C47 C52 137.4(2) . . . . ?
Cu1 P2 C17 C18 -45.4(3) . . . . ?
Cu1 P2 C17 C22 131.8(3) . . . . ?
Cu1 P2 C23 C24 156.1(3) . . . . ?
Cu1 P2 C23 C28 -27.4(3) . . . . ?
Cu1 P2 C29 C30 124.8(2) . . . . ?
Cu1 P2 C29 C34 -49.2(2) . . . . ?
Cu1 N1 C6 C5 -9.7(3) . . . . ?
Cu1 N1 C6 C7 168.9(2) . . . . ?
Cu1 N1 C10 C9 -167.7(2) . . . . ?
Cu1 N2 C1 C2 180.0(3) . . . . ?
Cu1 N2 C5 C4 180.0(2) . . . . ?
Cu1 N2 C5 C6 0.2(3) . . . . ?
P1 C41 C42 C43 -180.0(3) . . . . ?
P1 C41 C46 C45 -179.8(3) . . . . ?
P1 C47 C48 C49 -178.1(2) . . . . ?
P1 C47 C52 C51 -180.0(2) . . . . ?
P2 C17 C18 C19 177.8(4) . . . . ?
P2 C17 C22 C21 -177.0(4) . . . . ?
P2 C23 C24 C25 175.4(4) . . . . ?
P2 C23 C28 C27 -177.2(3) . . . . ?
P2 C29 C30 C31 -174.2(2) . . . . ?
P2 C29 C34 O1 -5.6(3) . . . . ?
P2 C29 C34 C33 174.2(2) . . . . ?
O1 C35 C36 C37 178.6(3) . . . . ?
O1 C35 C40 P1 -5.2(4) . . . . ?
O1 C35 C40 C39 -178.6(3) . . . . ?
N1 C6 C7 C8 0.8(5) . . . . ?
N2 C1 C2 C3 -0.2(6) . . . . ?
N2 C5 C6 N1 6.3(4) . . . . ?
N2 C5 C6 C7 -172.2(3) . . . . ?
N3 N4 C13 C12 1.0(5) . . . . ?
N3 C11 C12 C3 177.9(4) . . . . ?
N3 C11 C12 C13 -0.5(5) . . . . ?
N4 N3 C11 C12 1.2(5) . . . . ?
N5 N6 C16 C15 -0.2(6) . . . . ?
N5 C14 C15 C8 178.7(4) . . . . ?
N5 C14 C15 C16 -0.8(5) . . . . ?
N6 N5 C14 C15 0.7(5) . . . . ?
C1 N2 C5 C4 -0.2(5) . . . . ?
C1 N2 C5 C6 180.0(3) . . . . ?
C1 C2 C3 C4 0.1(5) . . . . ?
C1 C2 C3 C12 180.0(4) . . . . ?
C2 C3 C4 C5 -0.1(5) . . . . ?
C2 C3 C12 C11 9.0(6) . . . . ?
C2 C3 C12 C13 -173.0(4) . . . . ?
C3 C4 C5 N2 0.2(5) . . . . ?
C3 C4 C5 C6 179.9(3) . . . . ?
C3 C12 C13 N4 -178.7(4) . . . . ?
C4 C3 C12 C11 -171.1(4) . . . . ?
C4 C3 C12 C13 6.9(6) . . . . ?
C4 C5 C6 N1 -173.5(3) . . . . ?
C4 C5 C6 C7 8.0(5) . . . . ?
C5 N2 C1 C2 0.3(5) . . . . ?
C5 C6 C7 C8 179.2(3) . . . . ?
C6 N1 C10 C9 2.3(5) . . . . ?
C6 C7 C8 C9 0.8(5) . . . . ?
C6 C7 C8 C15 -179.8(3) . . . . ?
C7 C8 C9 C10 -0.9(5) . . . . ?
C7 C8 C15 C14 -3.8(6) . . . . ?
C7 C8 C15 C16 175.6(4) . . . . ?
C8 C9 C10 N1 -0.7(5) . . . . ?
C8 C15 C16 N6 -178.9(4) . . . . ?
C9 C8 C15 C14 175.5(4) . . . . ?
C9 C8 C15 C16 -5.1(6) . . . . ?
C10 N1 C6 C5 179.1(3) . . . . ?
C10 N1 C6 C7 -2.3(4) . . . . ?
C11 N3 N4 C13 -1.4(5) . . . . ?
C11 C12 C13 N4 -0.4(5) . . . . ?
C12 C3 C4 C5 -180.0(3) . . . . ?
C14 N5 N6 C16 -0.3(5) . . . . ?
C14 C15 C16 N6 0.6(5) . . . . ?
C15 C8 C9 C10 179.7(3) . . . . ?
C17 P2 C23 C24 27.8(4) . . . . ?
C17 P2 C23 C28 -155.7(3) . . . . ?
C17 P2 C29 C30 -114.3(3) . . . . ?
C17 P2 C29 C34 71.6(2) . . . . ?
C17 C18 C19 C20 -0.2(8) . . . . ?
C18 C17 C22 C21 0.1(6) . . . . ?
C18 C19 C20 C21 -0.5(9) . . . . ?
C19 C20 C21 C22 1.0(9) . . . . ?
C20 C21 C22 C17 -0.8(8) . . . . ?
C22 C17 C18 C19 0.4(6) . . . . ?
C23 P2 C17 C18 88.5(3) . . . . ?
C23 P2 C17 C22 -94.2(3) . . . . ?
C23 P2 C29 C30 -6.4(3) . . . . ?
C23 P2 C29 C34 179.6(2) . . . . ?
C23 C24 C25 C26 1.8(9) . . . . ?
C24 C23 C28 C27 -0.7(6) . . . . ?
C24 C25 C26 C27 -0.8(10) . . . . ?
C25 C26 C27 C28 -0.8(9) . . . . ?
C26 C27 C28 C23 1.6(7) . . . . ?
C28 C23 C24 C25 -1.1(7) . . . . ?
C29 P2 C17 C18 -165.1(3) . . . . ?
C29 P2 C17 C22 12.2(3) . . . . ?
C29 P2 C23 C24 -80.0(3) . . . . ?
C29 P2 C23 C28 96.4(3) . . . . ?
C29 C30 C31 C32 0.6(5) . . . . ?
C30 C29 C34 O1 180.0(2) . . . . ?
C30 C29 C34 C33 -0.2(4) . . . . ?
C30 C31 C32 C33 -0.7(5) . . . . ?
C31 C32 C33 C34 0.4(4) . . . . ?
C32 C33 C34 O1 179.9(2) . . . . ?
C32 C33 C34 C29 0.1(4) . . . . ?
C34 O1 C35 C36 105.2(3) . . . . ?
C34 O1 C35 C40 -77.8(3) . . . . ?
C34 C29 C30 C31 -0.1(4) . . . . ?
C35 O1 C34 C29 144.7(2) . . . . ?
C35 O1 C34 C33 -35.1(3) . . . . ?
C35 C36 C37 C38 -0.2(5) . . . . ?
C36 C35 C40 P1 171.7(2) . . . . ?
C36 C35 C40 C39 -1.7(4) . . . . ?
C36 C37 C38 C39 -1.1(6) . . . . ?
C37 C38 C39 C40 1.0(5) . . . . ?
C38 C39 C40 P1 -172.9(3) . . . . ?
C38 C39 C40 C35 0.4(4) . . . . ?
C40 P1 C41 C42 68.8(3) . . . . ?
C40 P1 C41 C46 -112.2(3) . . . . ?
C40 P1 C47 C48 -170.3(2) . . . . ?
C40 P1 C47 C52 10.3(3) . . . . ?
C40 C35 C36 C37 1.7(5) . . . . ?
C41 P1 C40 C35 -159.6(2) . . . . ?
C41 P1 C40 C39 13.5(3) . . . . ?
C41 P1 C47 C48 83.4(2) . . . . ?
C41 P1 C47 C52 -96.0(3) . . . . ?
C41 C42 C43 C44 -0.9(6) . . . . ?
C42 C41 C46 C45 -0.8(5) . . . . ?
C42 C43 C44 C45 0.5(6) . . . . ?
C43 C44 C45 C46 -0.2(6) . . . . ?
C44 C45 C46 C41 0.4(6) . . . . ?
C46 C41 C42 C43 1.0(5) . . . . ?
C47 P1 C40 C35 93.0(2) . . . . ?
C47 P1 C40 C39 -94.0(3) . . . . ?
C47 P1 C41 C42 178.6(2) . . . . ?
C47 P1 C41 C46 -2.4(3) . . . . ?
C47 C48 C49 C50 -1.7(5) . . . . ?
C48 C47 C52 C51 0.6(4) . . . . ?
C48 C49 C50 C51 0.1(5) . . . . ?
C49 C50 C51 C52 1.9(5) . . . . ?
C50 C51 C52 C47 -2.2(5) . . . . ?
C52 C47 C48 C49 1.4(4) . . . . ?
F5 F7 B2 F5 -119(3) 2_567 . . . ?
F5 F7 B2 F6 -154(4) 2_567 . . 2_567 ?
F5 F7 B2 F6 -16(4) 2_567 . . . ?
F5 F7 B2 F7 -98(3) 2_567 . . 2_567 ?
F5 F7 B2 F8 115(4) 2_567 . . . ?
F5 F7 B2 B2 -98(3) 2_567 . . 2_567 ?
F6 F7 B2 F5 154(4) 2_567 . . 2_567 ?
F6 F7 B2 F5 35.0(14) 2_567 . . . ?
F6 F7 B2 F6 138.0(8) 2_567 . . . ?
F6 F7 B2 F7 56.6(12) 2_567 . . 2_567 ?
F6 F7 B2 F8 -90.4(10) 2_567 . . . ?
F6 F7 B2 B2 56.6(12) 2_567 . . 2_567 ?
F7 F5 B2 F5 89(3) 2_567 . . 2_567 ?
F7 F5 B2 F6 140(4) 2_567 . . 2_567 ?
F7 F5 B2 F6 -1(3) 2_567 . . . ?
F7 F5 B2 F7 110(3) 2_567 . . . ?
F7 F5 B2 F8 -126(4) 2_567 . . . ?
F7 F5 B2 B2 89(3) 2_567 . . 2_567 ?
F7 F6 B2 F5 -129.3(15) 2_567 . . 2_567 ?
F7 F6 B2 F5 0.2(11) 2_567 . . . ?
F7 F6 B2 F6 -64.8(12) 2_567 . . 2_567 ?
F7 F6 B2 F7 -124.2(10) 2_567 . . . ?
F7 F6 B2 F8 113.6(16) 2_567 . . . ?
F7 F6 B2 B2 -64.8(12) 2_567 . . 2_567 ?
B2 F5 B2 F5 -0.001(3) 2_567 . . 2_567 ?
B2 F5 B2 F6 -89.6(11) 2_567 . . . ?
B2 F5 B2 F6 51.5(9) 2_567 . . 2_567 ?
B2 F5 B2 F7 20.7(11) 2_567 . . . ?
B2 F5 B2 F7 -89(3) 2_567 . . 2_567 ?
B2 F5 B2 F8 145.3(15) 2_567 . . . ?
B2 F6 B2 F5 64.9(12) 2_567 . . . ?
B2 F6 B2 F5 -64.5(10) 2_567 . . 2_567 ?
B2 F6 B2 F6 -0.001(2) 2_567 . . 2_567 ?
B2 F6 B2 F7 64.8(12) 2_567 . . 2_567 ?
B2 F6 B2 F7 -59.5(13) 2_567 . . . ?
B2 F6 B2 F8 178(2) 2_567 . . . ?
B2 F7 B2 F5 98(3) 2_567 . . 2_567 ?
B2 F7 B2 F5 -21.6(13) 2_567 . . . ?
B2 F7 B2 F6 -56.6(12) 2_567 . . 2_567 ?
B2 F7 B2 F6 81.4(13) 2_567 . . . ?
B2 F7 B2 F7 0.004(2) 2_567 . . 2_567 ?
B2 F7 B2 F8 -146.9(16) 2_567 . . . ?

loop_
_smtbx_masks_void_nr
_smtbx_masks_void_average_x
_smtbx_masks_void_average_y
_smtbx_masks_void_average_z
_smtbx_masks_void_volume
_smtbx_masks_void_count_electrons
_smtbx_masks_void_content
1 -0.448 0.448 0.000 766.8 148.4 ?
